data_2201561
loop_
_publ_author_name
' Tetsuzo Ito '

_publ_section_title
;
 Tris(<i>O,O</i>'-dimethyldithiophosphato)chromium(III)
;
_journal_issue 8
_journal_name_full 'Acta Crystallographica Section E'
_journal_page_first m449
_journal_page_last m450
_journal_paper_doi 10.1107/S1600536802013193
_journal_volume 58
_journal_year 2002
_chemical_formula_iupac '[Cr (C2 H6 O2 P S2)3]'
_chemical_formula_moiety 'C6 H18 Cr O6 P3 S6'
_chemical_formula_sum 'C6 H18 Cr O6 P3 S6'
_chemical_formula_weight 523.53
_space_group_IT_number 15
_symmetry_cell_setting monoclinic
_symmetry_space_group_name_Hall '-C 2yc'
_symmetry_space_group_name_H-M 'C 1 2/c 1'
_cell_angle_alpha 90
_cell_angle_beta 97.67(9)
_cell_angle_gamma 90
_cell_formula_units_Z 4
_cell_length_a 14.28(2)
_cell_length_b 11.17(2)
_cell_length_c 12.980(10)
_cell_measurement_reflns_used 25
_cell_measurement_temperature 296
_cell_measurement_theta_max 16.5
_cell_measurement_theta_min 15.3
_cell_volume 2052(5)
_computing_cell_refinement 'MSC/AFC Diffractometer Control Software'
_computing_data_collection
;
MSC/AFC Diffractometer Control Software
(Molecular Structure Corporation, 1988)
;
_computing_data_reduction
;
CrystalStructure (Molecular Structure Corporation and Rigaku, 2001)
;
_computing_molecular_graphics 'ORTEPIII (Burnett & Johnson, 1996)'
_computing_publication_material CrystalStructure
_computing_structure_refinement CrystalStructure
_computing_structure_solution 'SIR92 (Altomare et al., 1994)'
_diffrn_measured_fraction_theta_full 0.9992
_diffrn_measured_fraction_theta_max 0.9992
_diffrn_measurement_device_type 'Rigaku AFC-5S'
_diffrn_measurement_method \w-2\q
_diffrn_radiation_type MoK\a
_diffrn_radiation_wavelength 0.7107
_diffrn_reflns_av_R_equivalents 0.016
_diffrn_reflns_limit_h_max 18
_diffrn_reflns_limit_h_min 0
_diffrn_reflns_limit_k_max 14
_diffrn_reflns_limit_k_min 0
_diffrn_reflns_limit_l_max 16
_diffrn_reflns_limit_l_min -16
_diffrn_reflns_number 2591
_diffrn_reflns_theta_full 27.50
_diffrn_reflns_theta_max 27.50
_diffrn_standards_decay_% 0.54
_diffrn_standards_interval_count 150
_diffrn_standards_number 3
_exptl_absorpt_coefficient_mu 1.42
_exptl_absorpt_correction_T_max 0.753
_exptl_absorpt_correction_T_min 0.431
_exptl_absorpt_correction_type '\y scan'
_exptl_absorpt_process_details '(North et al., 1968)'
_exptl_crystal_colour 'dark violet'
_exptl_crystal_density_diffrn 1.695
_exptl_crystal_density_method 'not measured'
_exptl_crystal_description plate
_exptl_crystal_F_000 1068
_exptl_crystal_size_max 0.70
_exptl_crystal_size_mid 0.50
_exptl_crystal_size_min 0.20
_refine_diff_density_max 0.59
_refine_diff_density_min -0.45
_refine_ls_extinction_method none
_refine_ls_goodness_of_fit_ref 2.20
_refine_ls_hydrogen_treatment constr
_refine_ls_number_parameters 101
_refine_ls_number_reflns 1597
_refine_ls_R_factor_gt 0.0370
_refine_ls_shift/su_max <0.001
_refine_ls_structure_factor_coef F
_refine_ls_weighting_details 'w = 1/\s^2^(F~o~)'
_refine_ls_weighting_scheme sigma
_refine_ls_wR_factor_ref 0.0210
_reflns_number_gt 1597
_reflns_number_total 2372
_reflns_threshold_expression I>3\s(I)
_cod_data_source_file ob6156.cif
_cod_data_source_block I
_cod_original_sg_symbol_H-M 'C 2/c'
_cod_database_code 2201561
_cod_database_fobs_code 2201561

loop_
_symmetry_equiv_pos_as_xyz
x,y,z
-x,-y,-z
x+1/2,y+1/2,z
-x+1/2,-y+1/2,-z
-x,y,-z+1/2
x,-y,z+1/2
-x+1/2,y+1/2,-z+1/2
x+1/2,-y+1/2,z+1/2

loop_
_atom_site_label
_atom_site_fract_x
_atom_site_fract_y
_atom_site_fract_z
_atom_site_U_iso_or_equiv
_atom_site_adp_type
_atom_site_calc_flag
_atom_site_refinement_flags
_atom_site_occupancy
_atom_site_disorder_assembly
_atom_site_disorder_group
_atom_site_type_symbol
Cr 0.5000 0.16066(7) 0.2500 0.0344(2) Uani d S 1.00 . . Cr
S1 0.58690(7) 0.32440(9) 0.18572(8) 0.0463(3) Uani d . 1.00 . . S
S2 0.40605(7) 0.14144(9) 0.08087(7) 0.0460(3) Uani d . 1.00 . . S
S3 0.38408(7) 0.01686(9) 0.29695(8) 0.0472(3) Uani d . 1.00 . . S
P1 0.5000 0.43150(10) 0.2500 0.0452(5) Uani d S 1.00 . . P
P2 0.32474(7) 0.03190(10) 0.15038(8) 0.0441(3) Uani d . 1.00 . . P
O1 0.5516(2) 0.5261(2) 0.3276(2) 0.0600(10) Uani d . 1.00 . . O
O2 0.2185(2) 0.0715(2) 0.1385(2) 0.0570(10) Uani d . 1.00 . . O
O3 0.3069(2) -0.0917(2) 0.0936(2) 0.0580(10) Uani d . 1.00 . . O
C1 0.6161(3) 0.4874(4) 0.4156(3) 0.081(2) Uani d . 1.00 . . C
C2 0.1908(3) 0.1871(4) 0.1744(3) 0.074(2) Uani d . 1.00 . . C
C3 0.3861(3) -0.1671(4) 0.0761(3) 0.086(2) Uani d . 1.00 . . C
H1 0.5847 0.4370 0.4590 0.094 Uiso c . 1.00 . . H
H2 0.6666 0.4447 0.3918 0.094 Uiso c . 1.00 . . H
H3 0.6404 0.5557 0.4539 0.094 Uiso c . 1.00 . . H
H4 0.2107 0.1936 0.2470 0.090 Uiso c . 1.00 . . H
H5 0.2203 0.2479 0.1389 0.090 Uiso c . 1.00 . . H
H6 0.1241 0.1963 0.1611 0.090 Uiso c . 1.00 . . H
H7 0.3626 -0.2379 0.0412 0.106 Uiso c . 1.00 . . H
H8 0.4253 -0.1255 0.0344 0.106 Uiso c . 1.00 . . H
H9 0.4218 -0.1877 0.1407 0.106 Uiso c . 1.00 . . H

loop_
_atom_site_aniso_label
_atom_site_aniso_U_11
_atom_site_aniso_U_22
_atom_site_aniso_U_33
_atom_site_aniso_U_12
_atom_site_aniso_U_13
_atom_site_aniso_U_23
Cr 0.0396(5) 0.0311(5) 0.0334(5) 0.0000 0.0078(4) 0.0000
S1 0.0498(7) 0.0396(6) 0.0516(7) -0.0080(5) 0.0142(5) 0.0023(5)
S2 0.0547(7) 0.0480(7) 0.0346(6) -0.0100(6) 0.0039(5) 0.0045(5)
S3 0.0551(7) 0.0461(7) 0.0418(6) -0.0079(5) 0.0116(5) 0.0076(5)
P1 0.0570(10) 0.0304(9) 0.0460(10) 0.0000 -0.0014(8) 0.0000
P2 0.0462(7) 0.0388(6) 0.0477(7) -0.0076(6) 0.0077(5) -0.0030(6)
O1 0.079(2) 0.035(2) 0.058(2) -0.001(2) -0.017(2) -0.007(2)
O2 0.043(2) 0.052(2) 0.074(2) -0.0050(10) 0.005(2) -0.007(2)
O3 0.065(2) 0.046(2) 0.065(2) -0.012(2) 0.012(2) -0.015(2)
C1 0.109(4) 0.059(3) 0.066(3) -0.001(3) -0.021(3) -0.013(3)
C2 0.056(3) 0.077(4) 0.092(4) 0.006(3) 0.017(3) 0.001(3)
C3 0.123(4) 0.060(3) 0.083(4) -0.020(4) 0.038(3) -0.017(3)

loop_
_atom_type_symbol
_atom_type_description
_atom_type_scat_dispersion_real
_atom_type_scat_dispersion_imag
_atom_type_scat_source
C C 0.006 0.003
;
International Tables for Crystallography
(1992, Vol. C, Tables 4.2.6.8 and 6.1.1.4)
;
H H 0.000 0.000
;
International Tables for Crystallography
(1992, Vol. C, Table 6.1.1.4)
;
Cr Cr 0.337 0.728
;
International Tables for Crystallography
(1992, Vol. C, Tables 4.2.6.8 and 6.1.1.4)
;
O O 0.017 0.010
;
International Tables for Crystallography
(1992, Vol. C, Tables 4.2.6.8 and 6.1.1.4)
;
P P 0.125 0.123
;
International Tables for Crystallography
(1992, Vol. C, Tables 4.2.6.8 and 6.1.1.4)
;
S S 0.148 0.159
;
International Tables for Crystallography
(1992, Vol. C, Tables 4.2.6.8 and 6.1.1.4)
;

loop_
_geom_angle_atom_site_label_1
_geom_angle_atom_site_label_2
_geom_angle_atom_site_label_3
_geom_angle_site_symmetry_3
_geom_angle
_geom_angle_publ_flag
S1 Cr S2 . 90.10(10) yes
S1 Cr S3 . 168.30(10) yes
S1 Cr S1 5_655 81.90(10) yes
S1 Cr S2 5_655 97.60(10) yes
S1 Cr S3 5_655 90.80(10) yes
S2 Cr S3 . 81.70(10) yes
S2 Cr S2 5_655 169.90(10) yes
S2 Cr S3 5_655 91.60(10) yes
S3 Cr S3 5_655 97.80(10) yes
Cr S1 P1 . 86.10(10) no
Cr S2 P2 . 86.00(10) no
Cr S3 P2 . 85.50(10) no
S2 P2 S3 . 106.70(10) no
S1 P1 S1 5_655 106.00(10) no
S1 P1 O1 . 114.10(10) no
S1 P1 O1 5_655 113.60(10) no
S2 P2 O2 . 113.50(10) no
S3 P2 O2 . 113.70(10) no
S2 P2 O3 . 113.40(10) no
S3 P2 O3 . 113.50(10) no
O2 P2 O3 . 96.2(2) no
O1 P1 O1 5_655 95.7(2) no
P1 O1 C1 . 120.3(3) no
P2 O2 C2 . 121.6(2) no
P2 O3 C3 . 120.1(3) no
O1 C1 H1 . 110.3 no
O1 C1 H2 . 109.1 no
H1 C1 H2 . 109.5 no
O1 C1 H3 . 109.0 no
H1 C1 H3 . 109.5 no
H2 C1 H3 . 109.5 no
O2 C2 H4 . 109.2 no
O2 C2 H5 . 108.8 no
H4 C2 H5 . 109.5 no
O2 C2 H6 . 110.4 no
H4 C2 H6 . 109.5 no
H5 C2 H6 . 109.5 no
O3 C3 H7 . 108.9 no
O3 C3 H8 . 109.7 no
H7 C3 H8 . 109.5 no
O3 C3 H9 . 109.8 no
H7 C3 H9 . 109.5 no
H8 C3 H9 . 109.5 no

loop_
_geom_bond_atom_site_label_1
_geom_bond_atom_site_label_2
_geom_bond_site_symmetry_1
_geom_bond_site_symmetry_2
_geom_bond_distance
_geom_bond_publ_flag
Cr S1 . . 2.420(2) yes
Cr S2 . . 2.425(3) yes
Cr S3 . . 2.441(5) yes
S1 P1 . . 1.986(2) yes
S2 P2 . . 1.985(2) yes
S3 P2 . . 1.984(3) yes
P1 O1 . . 1.574(3) yes
P2 O2 . . 1.568(3) yes
P2 O3 . . 1.569(3) yes
O1 C1 . . 1.435(5) yes
O2 C2 . . 1.446(4) yes
O3 C3 . . 1.453(4) yes
C1 H1 . . 0.950 no
C1 H2 . . 0.950 no
C1 H3 . . 0.950 no
C2 H4 . . 0.950 no
C2 H5 . . 0.950 no
C2 H6 . . 0.950 no
C3 H7 . . 0.950 no
C3 H8 . . 0.950 no
C3 H9 . . 0.950 no
